data_7040937
loop_
_publ_author_name
'Roemer, Max'
'Skelton, Brian W.'
'Piggott, Matthew J.'
'Koutsantonis, George A.'

_publ_section_title
;
 1,1'-Diacetyloctamethylferrocene: an overlooked and overdue synthon
 leading to the facile synthesis of an octamethylferrocenophane.
;
_journal_issue 47
_journal_name_full 'Dalton transactions (Cambridge, England : 2003)'
_journal_page_first 18817
_journal_page_last 18821
_journal_paper_doi 10.1039/c6dt03820d
_journal_volume 45
_journal_year 2016
_chemical_absolute_configuration ad
_chemical_formula_moiety 'C24 H28 Cl2 Fe O2'
_chemical_formula_sum 'C24 H28 Cl2 Fe O2'
_chemical_formula_weight 475.21
_space_group_IT_number 33
_symmetry_cell_setting orthorhombic
_symmetry_Int_Tables_number 33
_symmetry_space_group_name_Hall 'P 2c -2n'
_symmetry_space_group_name_H-M 'P n a 21'
_atom_sites_solution_hydrogens geom
_audit_creation_date 2016-08-02T13:51:26-00:00
_audit_creation_method 'WinGX routine CIF_UPDATE'
_audit_update_record
;
2016-08-12 deposited with the CCDC.
2016-10-17 downloaded from the CCDC.
;
_cell_angle_alpha 90
_cell_angle_beta 90
_cell_angle_gamma 90
_cell_formula_units_Z 4
_cell_length_a 27.0594(8)
_cell_length_b 7.3493(2)
_cell_length_c 10.7309(4)
_cell_measurement_reflns_used 3782
_cell_measurement_temperature 100(2)
_cell_measurement_theta_max 67.041
_cell_measurement_theta_min 3.263
_cell_volume 2134.03(12)
_computing_cell_refinement 'CrysAlisPro 1.171.38.41 (Rigaku OD, 2015)'
_computing_data_collection 'CrysAlisPro 1.171.38.41 (Rigaku OD, 2015)'
_computing_data_reduction 'CrysAlisPro 1.171.38.41 (Rigaku OD, 2015)'
_computing_molecular_graphics 'Diamond (Brandenburg, K., (1999)'
_computing_publication_material 'WinGX Farrugia, L. J. (1999)'
_computing_structure_refinement 'SHELXL-2014 (Sheldrick, 2015)'
_computing_structure_solution 'SHELXT (Sheldrick, 2015)'
_diffrn_ambient_temperature 100(2)
_diffrn_detector 'CCD plate'
_diffrn_detector_area_resol_mean 10.4738
_diffrn_measured_fraction_theta_full 0.998
_diffrn_measured_fraction_theta_max 0.998
_diffrn_measurement_device 'four-circle diffractometer'
_diffrn_measurement_device_type 'Oxford Diffraction Gemini diffractometer'
_diffrn_measurement_method '\w scans'
_diffrn_orient_matrix_UB_11 -0.0083084
_diffrn_orient_matrix_UB_12 -0.1124859
_diffrn_orient_matrix_UB_13 0.11934
_diffrn_orient_matrix_UB_21 -0.0077002
_diffrn_orient_matrix_UB_22 0.1767425
_diffrn_orient_matrix_UB_23 0.0747286
_diffrn_orient_matrix_UB_31 -0.0557831
_diffrn_orient_matrix_UB_32 -0.0075644
_diffrn_orient_matrix_UB_33 -0.0280845
_diffrn_radiation_monochromator mirror
_diffrn_radiation_probe x-ray
_diffrn_radiation_type CuK\a
_diffrn_radiation_wavelength 1.54184
_diffrn_reflns_av_R_equivalents 0.0714
_diffrn_reflns_av_unetI/netI 0.105
_diffrn_reflns_Laue_measured_fraction_full 0.998
_diffrn_reflns_Laue_measured_fraction_max 0.998
_diffrn_reflns_limit_h_max 22
_diffrn_reflns_limit_h_min -32
_diffrn_reflns_limit_k_max 8
_diffrn_reflns_limit_k_min -8
_diffrn_reflns_limit_l_max 12
_diffrn_reflns_limit_l_min -12
_diffrn_reflns_number 18254
_diffrn_reflns_point_group_measured_fraction_full 0.998
_diffrn_reflns_point_group_measured_fraction_max 0.998
_diffrn_reflns_theta_full 67.305
_diffrn_reflns_theta_max 67.305
_diffrn_reflns_theta_min 3.266
_diffrn_source 'sealed X-ray tube'
_exptl_absorpt_coefficient_mu 8.109
_exptl_absorpt_correction_T_max 0.891
_exptl_absorpt_correction_T_min 0.428
_exptl_absorpt_correction_type analytical
_exptl_absorpt_process_details
;
      CrysAlisPro 1.171.38.41 (Rigaku Oxford Diffraction, 2015)
;
_exptl_crystal_colour black
_exptl_crystal_density_diffrn 1.479
_exptl_crystal_description plate
_exptl_crystal_F_000 992
_exptl_crystal_size_max 0.215
_exptl_crystal_size_mid 0.046
_exptl_crystal_size_min 0.014
_refine_diff_density_max 1.051
_refine_diff_density_min -0.268
_refine_diff_density_rms 0.082
_refine_ls_abs_structure_details
;
 Refined as an inversion twin.
;
_refine_ls_abs_structure_Flack 0.133(10)
_refine_ls_extinction_method none
_refine_ls_goodness_of_fit_ref 1.045
_refine_ls_hydrogen_treatment constr
_refine_ls_matrix_type full
_refine_ls_number_parameters 271
_refine_ls_number_reflns 3551
_refine_ls_number_restraints 1
_refine_ls_restrained_S_all 1.044
_refine_ls_R_factor_all 0.0531
_refine_ls_R_factor_gt 0.0445
_refine_ls_shift/su_max 0
_refine_ls_shift/su_mean 0
_refine_ls_structure_factor_coef Fsqd
_refine_ls_weighting_details 'w=1/[\s^2^(Fo^2^)+(0.0690P)^2^] where P=(Fo^2^+2Fc^2^)/3'
_refine_ls_weighting_scheme calc
_refine_ls_wR_factor_gt 0.1051
_refine_ls_wR_factor_ref 0.1101
_reflns_number_gt 3137
_reflns_number_total 3551
_reflns_threshold_expression 'I > 2\s(I)'
_cod_data_source_file c6dt03820d2.cif
_cod_data_source_block gk440
_cod_depositor_comments 'Adding full bibliography for 7040934--7040938.cif.'
_cod_database_code 7040937

loop_
_symmetry_equiv_pos_as_xyz
'x, y, z'
'-x, -y, z+1/2'
'x+1/2, -y+1/2, z'
'-x+1/2, y+1/2, z+1/2'

loop_
_atom_site_label
_atom_site_type_symbol
_atom_site_fract_x
_atom_site_fract_y
_atom_site_fract_z
_atom_site_U_iso_or_equiv
_atom_site_adp_type
_atom_site_occupancy
_atom_site_calc_flag
Fe1 Fe 0.62446(3) 0.64536(11) 0.50013(11) 0.0186(2) Uani 1 d
C11 C 0.6273(2) 0.4086(9) 0.6017(6) 0.0204(13) Uani 1 d
C111 C 0.6182(2) 0.3810(8) 0.7334(7) 0.0227(13) Uani 1 d
Cl1 Cl 0.56046(5) 0.4534(2) 0.79011(13) 0.0247(3) Uani 1 d
C112 C 0.6502(2) 0.3056(8) 0.8140(7) 0.0245(13) Uani 1 d
H112 H 0.6807 0.2642 0.7807 0.029 Uiso 1 calc
C113 C 0.6427(3) 0.2807(9) 0.9479(6) 0.0283(14) Uani 1 d
H113 H 0.6138 0.3302 0.985 0.034 Uiso 1 calc
O1 O 0.67164(17) 0.2000(6) 1.0133(5) 0.0386(11) Uani 1 d
C12 C 0.5920(2) 0.3896(7) 0.5008(8) 0.0247(12) Uani 1 d
C121 C 0.5393(2) 0.3292(8) 0.5075(8) 0.0267(12) Uani 1 d
H12A H 0.5268 0.3082 0.423 0.04 Uiso 1 calc
H12B H 0.5195 0.4235 0.5482 0.04 Uiso 1 calc
H12C H 0.5372 0.2161 0.5556 0.04 Uiso 1 calc
C13 C 0.6189(2) 0.4179(10) 0.3871(6) 0.0236(14) Uani 1 d
C131 C 0.5982(3) 0.4014(10) 0.2578(6) 0.0286(15) Uani 1 d
H13A H 0.6168 0.4807 0.2012 0.043 Uiso 1 calc
H13B H 0.5634 0.4377 0.2581 0.043 Uiso 1 calc
H13C H 0.601 0.2749 0.2296 0.043 Uiso 1 calc
C14 C 0.6691(2) 0.4534(9) 0.4158(6) 0.0237(13) Uani 1 d
C141 C 0.7102(2) 0.4770(9) 0.3232(7) 0.0280(14) Uani 1 d
H14A H 0.7247 0.3581 0.3038 0.042 Uiso 1 calc
H14B H 0.7357 0.5566 0.3585 0.042 Uiso 1 calc
H14C H 0.6971 0.5317 0.2467 0.042 Uiso 1 calc
C15 C 0.6750(2) 0.4482(9) 0.5479(6) 0.0229(13) Uani 1 d
C151 C 0.7239(2) 0.4713(9) 0.6133(6) 0.0229(13) Uani 1 d
H15A H 0.7392 0.3519 0.6254 0.034 Uiso 1 calc
H15B H 0.7185 0.5291 0.6945 0.034 Uiso 1 calc
H15C H 0.7456 0.5479 0.5626 0.034 Uiso 1 calc
C21 C 0.6108(2) 0.8633(8) 0.6149(6) 0.0222(13) Uani 1 d
C211 C 0.6106(2) 0.8592(8) 0.7504(6) 0.0229(13) Uani 1 d
Cl2 Cl 0.55841(5) 0.9599(2) 0.81996(13) 0.0268(4) Uani 1 d
C212 C 0.6460(2) 0.7921(8) 0.8238(7) 0.0244(13) Uani 1 d
H212 H 0.6744 0.7443 0.7832 0.029 Uiso 1 calc
C213 C 0.6459(3) 0.7840(10) 0.9590(6) 0.0297(15) Uani 1 d
H213 H 0.6215 0.8516 1.0027 0.036 Uiso 1 calc
O2 O 0.67562(19) 0.6947(6) 1.0199(5) 0.0376(12) Uani 1 d
C22 C 0.5701(2) 0.8364(8) 0.5293(6) 0.0224(14) Uani 1 d
C221 C 0.5166(2) 0.8031(9) 0.5611(6) 0.0236(13) Uani 1 d
H22A H 0.4999 0.9198 0.5738 0.035 Uiso 1 calc
H22B H 0.5146 0.7306 0.6376 0.035 Uiso 1 calc
H22C H 0.5007 0.7371 0.4927 0.035 Uiso 1 calc
C23 C 0.5894(2) 0.8539(8) 0.4072(6) 0.0225(13) Uani 1 d
C231 C 0.5601(2) 0.8473(9) 0.2878(7) 0.0274(13) Uani 1 d
H23A H 0.5309 0.7701 0.2994 0.041 Uiso 1 calc
H23B H 0.5807 0.797 0.2211 0.041 Uiso 1 calc
H23C H 0.5496 0.9706 0.2652 0.041 Uiso 1 calc
C24 C 0.6406(3) 0.8902(9) 0.4131(6) 0.0243(13) Uani 1 d
C241 C 0.6744(2) 0.9300(9) 0.3067(6) 0.0262(13) Uani 1 d
H24A H 0.664 0.86 0.2336 0.039 Uiso 1 calc
H24B H 0.7083 0.8961 0.3294 0.039 Uiso 1 calc
H24C H 0.6731 1.0603 0.2874 0.039 Uiso 1 calc
C25 C 0.6548(2) 0.8972(8) 0.5412(6) 0.0210(13) Uani 1 d
C251 C 0.7052(2) 0.9531(9) 0.5854(6) 0.0253(13) Uani 1 d
H25A H 0.7293 0.8593 0.5625 0.038 Uiso 1 calc
H25B H 0.7048 0.9676 0.6761 0.038 Uiso 1 calc
H25C H 0.7144 1.0687 0.5463 0.038 Uiso 1 calc

loop_
_atom_site_aniso_label
_atom_site_aniso_U_11
_atom_site_aniso_U_22
_atom_site_aniso_U_33
_atom_site_aniso_U_23
_atom_site_aniso_U_13
_atom_site_aniso_U_12
Fe1 0.0230(4) 0.0169(4) 0.0160(4) -0.0001(5) 0.0000(4) 0.0003(3)
C11 0.026(3) 0.017(3) 0.018(3) 0.000(3) 0.000(2) 0.003(2)
C111 0.026(3) 0.013(3) 0.029(3) 0.000(2) 0.003(2) 0.001(2)
Cl1 0.0255(7) 0.0256(8) 0.0231(8) 0.0024(6) 0.0045(5) 0.0017(5)
C112 0.026(3) 0.024(3) 0.024(3) 0.000(3) 0.002(3) 0.001(2)
C113 0.035(3) 0.024(3) 0.026(3) -0.003(3) -0.001(3) 0.000(3)
O1 0.046(3) 0.042(3) 0.028(3) 0.007(3) -0.003(2) 0.008(2)
C12 0.038(3) 0.013(3) 0.023(3) -0.002(3) -0.004(3) 0.001(2)
C121 0.033(3) 0.023(3) 0.024(3) -0.003(3) -0.002(3) -0.002(2)
C13 0.032(3) 0.020(4) 0.018(3) -0.001(3) 0.001(2) 0.000(3)
C131 0.038(4) 0.025(3) 0.023(4) -0.002(3) 0.000(3) -0.001(3)
C14 0.032(3) 0.013(3) 0.026(3) -0.001(3) 0.005(3) 0.005(2)
C141 0.031(3) 0.026(3) 0.027(3) 0.000(3) 0.003(3) 0.001(3)
C15 0.026(3) 0.018(3) 0.025(3) -0.001(3) 0.002(2) 0.005(2)
C151 0.024(3) 0.024(3) 0.021(3) -0.003(3) -0.001(2) 0.002(2)
C21 0.031(3) 0.014(3) 0.021(3) -0.004(3) 0.002(3) 0.002(2)
C211 0.027(3) 0.016(3) 0.026(4) -0.004(3) 0.005(2) 0.000(2)
Cl2 0.0287(7) 0.0291(9) 0.0226(8) -0.0041(7) 0.0063(6) 0.0010(6)
C212 0.032(3) 0.018(3) 0.024(3) -0.005(3) 0.000(3) -0.003(2)
C213 0.041(4) 0.028(4) 0.020(3) 0.000(3) 0.000(3) -0.004(3)
O2 0.059(3) 0.030(2) 0.025(3) 0.002(2) -0.012(2) 0.001(2)
C22 0.028(3) 0.014(3) 0.025(4) 0.001(2) 0.000(2) 0.005(2)
C221 0.025(3) 0.021(3) 0.025(3) -0.002(3) -0.002(2) 0.002(2)
C23 0.029(3) 0.018(3) 0.020(3) 0.003(3) -0.004(3) 0.005(2)
C231 0.028(3) 0.028(3) 0.027(4) 0.003(3) -0.004(2) 0.002(2)
C24 0.033(3) 0.020(3) 0.020(3) 0.002(3) 0.003(3) -0.001(3)
C241 0.034(3) 0.029(3) 0.016(3) -0.002(3) 0.001(2) -0.002(3)
C25 0.032(3) 0.011(3) 0.019(3) 0.000(2) 0.001(2) 0.002(2)
C251 0.027(3) 0.026(3) 0.022(3) 0.004(3) 0.002(2) -0.001(2)

loop_
_atom_type_symbol
_atom_type_description
_atom_type_scat_dispersion_real
_atom_type_scat_dispersion_imag
_atom_type_scat_source
C C 0.0181 0.0091 'International Tables Vol C Tables 4.2.6.8 and 6.1.1.4'
H H 0 0 'International Tables Vol C Tables 4.2.6.8 and 6.1.1.4'
O O 0.0492 0.0322 'International Tables Vol C Tables 4.2.6.8 and 6.1.1.4'
Cl Cl 0.3639 0.7018 'International Tables Vol C Tables 4.2.6.8 and 6.1.1.4'
Fe Fe -1.1336 3.1974 'International Tables Vol C Tables 4.2.6.8 and 6.1.1.4'

loop_
_exptl_crystal_face_index_h
_exptl_crystal_face_index_k
_exptl_crystal_face_index_l
_exptl_crystal_face_perp_dist
0 1 0 0.0816
0 0 -1 0.0142
0 0 1 0.0314
-1 0 0 0.0078
1 0 0 0.0057
0 -1 0 0.133

loop_
_geom_angle_atom_site_label_1
_geom_angle_atom_site_label_2
_geom_angle_atom_site_label_3
_geom_angle
C21 Fe1 C11 110.4(3)
C21 Fe1 C15 121.3(3)
C11 Fe1 C15 41.1(3)
C21 Fe1 C22 41.2(3)
C11 Fe1 C22 121.6(2)
C15 Fe1 C22 156.6(3)
C21 Fe1 C23 68.1(3)
C11 Fe1 C23 154.7(2)
C15 Fe1 C23 162.0(3)
C22 Fe1 C23 40.2(3)
C21 Fe1 C14 154.2(3)
C11 Fe1 C14 68.4(2)
C15 Fe1 C14 40.5(3)
C22 Fe1 C14 161.9(3)
C23 Fe1 C14 124.4(3)
C21 Fe1 C13 165.4(3)
C11 Fe1 C13 68.3(2)
C15 Fe1 C13 68.0(3)
C22 Fe1 C13 126.0(3)
C23 Fe1 C13 106.5(3)
C14 Fe1 C13 40.1(3)
C21 Fe1 C25 41.2(3)
C11 Fe1 C25 129.0(3)
C15 Fe1 C25 108.3(2)
C22 Fe1 C25 69.0(2)
C23 Fe1 C25 67.7(2)
C14 Fe1 C25 118.1(3)
C13 Fe1 C25 151.0(3)
C21 Fe1 C24 68.4(3)
C11 Fe1 C24 164.9(3)
C15 Fe1 C24 125.7(3)
C22 Fe1 C24 68.1(2)
C23 Fe1 C24 40.0(3)
C14 Fe1 C24 105.8(3)
C13 Fe1 C24 116.9(3)
C25 Fe1 C24 40.3(3)
C21 Fe1 C12 128.9(3)
C11 Fe1 C12 41.1(3)
C15 Fe1 C12 69.0(2)
C22 Fe1 C12 108.3(2)
C23 Fe1 C12 118.7(3)
C14 Fe1 C12 68.3(3)
C13 Fe1 C12 40.5(3)
C25 Fe1 C12 167.5(3)
C24 Fe1 C12 151.3(3)
C15 C11 C111 124.8(6)
C15 C11 C12 108.1(6)
C111 C11 C12 127.0(6)
C15 C11 Fe1 69.6(4)
C111 C11 Fe1 129.0(5)
C12 C11 Fe1 70.2(3)
C112 C111 C11 125.1(6)
C112 C111 Cl1 118.3(5)
C11 C111 Cl1 116.5(5)
C111 C112 C113 126.5(6)
C111 C112 H112 116.8
C113 C112 H112 116.8
O1 C113 C112 122.8(6)
O1 C113 H113 118.6
C112 C113 H113 118.6
C13 C12 C11 106.6(5)
C13 C12 C121 124.5(7)
C11 C12 C121 128.4(7)
C13 C12 Fe1 69.6(4)
C11 C12 Fe1 68.7(3)
C121 C12 Fe1 132.3(4)
C12 C121 H12A 109.5
C12 C121 H12B 109.5
H12A C121 H12B 109.5
C12 C121 H12C 109.5
H12A C121 H12C 109.5
H12B C121 H12C 109.5
C14 C13 C12 109.2(6)
C14 C13 C131 125.0(6)
C12 C13 C131 125.8(6)
C14 C13 Fe1 69.8(4)
C12 C13 Fe1 69.9(4)
C131 C13 Fe1 129.3(5)
C13 C131 H13A 109.5
C13 C131 H13B 109.5
H13A C131 H13B 109.5
C13 C131 H13C 109.5
H13A C131 H13C 109.5
H13B C131 H13C 109.5
C13 C14 C15 108.5(6)
C13 C14 C141 126.0(6)
C15 C14 C141 125.3(6)
C13 C14 Fe1 70.1(4)
C15 C14 Fe1 69.4(4)
C141 C14 Fe1 130.1(5)
C14 C141 H14A 109.5
C14 C141 H14B 109.5
H14A C141 H14B 109.5
C14 C141 H14C 109.5
H14A C141 H14C 109.5
H14B C141 H14C 109.5
C14 C15 C11 107.6(6)
C14 C15 C151 123.9(6)
C11 C15 C151 128.4(6)
C14 C15 Fe1 70.1(4)
C11 C15 Fe1 69.4(4)
C151 C15 Fe1 128.3(5)
C15 C151 H15A 109.5
C15 C151 H15B 109.5
H15A C151 H15B 109.5
C15 C151 H15C 109.5
H15A C151 H15C 109.5
H15B C151 H15C 109.5
C22 C21 C25 107.6(6)
C22 C21 C211 129.0(6)
C25 C21 C211 123.4(6)
C22 C21 Fe1 69.5(3)
C25 C21 Fe1 70.1(4)
C211 C21 Fe1 125.7(5)
C212 C211 C21 126.6(6)
C212 C211 Cl2 118.7(5)
C21 C211 Cl2 114.7(5)
C211 C212 C213 127.2(6)
C211 C212 H212 116.4
C213 C212 H212 116.4
O2 C213 C212 123.6(7)
O2 C213 H213 118.2
C212 C213 H213 118.2
C23 C22 C21 107.0(5)
C23 C22 C221 125.4(6)
C21 C22 C221 127.6(6)
C23 C22 Fe1 69.9(3)
C21 C22 Fe1 69.2(3)
C221 C22 Fe1 127.6(4)
C22 C221 H22A 109.5
C22 C221 H22B 109.5
H22A C221 H22B 109.5
C22 C221 H22C 109.5
H22A C221 H22C 109.5
H22B C221 H22C 109.5
C24 C23 C22 109.8(6)
C24 C23 C231 124.0(6)
C22 C23 C231 126.1(5)
C24 C23 Fe1 70.5(4)
C22 C23 Fe1 69.8(4)
C231 C23 Fe1 129.0(5)
C23 C231 H23A 109.5
C23 C231 H23B 109.5
H23A C231 H23B 109.5
C23 C231 H23C 109.5
H23A C231 H23C 109.5
H23B C231 H23C 109.5
C23 C24 C25 108.2(6)
C23 C24 C241 127.2(6)
C25 C24 C241 124.5(6)
C23 C24 Fe1 69.5(4)
C25 C24 Fe1 69.8(4)
C241 C24 Fe1 130.1(5)
C24 C241 H24A 109.5
C24 C241 H24B 109.5
H24A C241 H24B 109.5
C24 C241 H24C 109.5
H24A C241 H24C 109.5
H24B C241 H24C 109.5
C24 C25 C21 107.4(6)
C24 C25 C251 123.8(6)
C21 C25 C251 128.3(6)
C24 C25 Fe1 69.9(4)
C21 C25 Fe1 68.8(3)
C251 C25 Fe1 132.1(4)
C25 C251 H25A 109.5
C25 C251 H25B 109.5
H25A C251 H25B 109.5
C25 C251 H25C 109.5
H25A C251 H25C 109.5
H25B C251 H25C 109.5

loop_
_geom_bond_atom_site_label_1
_geom_bond_atom_site_label_2
_geom_bond_distance
Fe1 C21 2.054(6)
Fe1 C11 2.054(7)
Fe1 C15 2.057(6)
Fe1 C22 2.058(6)
Fe1 C23 2.060(6)
Fe1 C14 2.066(6)
Fe1 C13 2.070(7)
Fe1 C25 2.072(6)
Fe1 C24 2.074(7)
Fe1 C12 2.074(5)
C11 C15 1.442(9)
C11 C111 1.449(10)
C11 C12 1.450(10)
C111 C112 1.344(9)
C111 Cl1 1.759(6)
C112 C113 1.463(10)
C112 H112 0.95
C113 O1 1.207(9)
C113 H113 0.95
C12 C13 1.436(10)
C12 C121 1.495(8)
C121 H12A 0.98
C121 H12B 0.98
C121 H12C 0.98
C13 C14 1.417(9)
C13 C131 1.502(10)
C131 H13A 0.98
C131 H13B 0.98
C131 H13C 0.98
C14 C15 1.427(10)
C14 C141 1.501(9)
C141 H14A 0.98
C141 H14B 0.98
C141 H14C 0.98
C15 C151 1.506(9)
C151 H15A 0.98
C151 H15B 0.98
C151 H15C 0.98
C21 C22 1.448(9)
C21 C25 1.450(9)
C21 C211 1.455(10)
C211 C212 1.335(10)
C211 Cl2 1.762(6)
C212 C213 1.452(10)
C212 H212 0.95
C213 O2 1.226(9)
C213 H213 0.95
C22 C23 1.416(10)
C22 C221 1.506(8)
C221 H22A 0.98
C221 H22B 0.98
C221 H22C 0.98
C23 C24 1.414(10)
C23 C231 1.507(9)
C231 H23A 0.98
C231 H23B 0.98
C231 H23C 0.98
C24 C25 1.428(10)
C24 C241 1.490(9)
C241 H24A 0.98
C241 H24B 0.98
C241 H24C 0.98
C25 C251 1.502(9)
C251 H25A 0.98
C251 H25B 0.98
C251 H25C 0.98
